data_7129827
loop_
_publ_author_name
'Yang, Kai-Xuan'
'Ji, Dong-Sheng'
'Zheng, Haixue'
'Gu, Yucheng'
'Xu, Peng-Fei'

_publ_section_title
;
 Organocatalytic inverse-electron-demand Diels--Alder reaction between
 5-alkenyl thiazolones and \b,\g-unsaturated carbonyl compounds
;
_journal_name_full 'Chemical Communications'
_journal_paper_doi 10.1039/D2CC00457G
_journal_year 2022
_chemical_formula_moiety 'C32 H25 N O2 S'
_chemical_formula_sum 'C32 H25 N O2 S'
_chemical_formula_weight 487.59
_space_group_crystal_system orthorhombic
_space_group_IT_number 19
_space_group_name_Hall 'P 2ac 2ab'
_space_group_name_H-M_alt 'P 21 21 21'
_atom_sites_solution_hydrogens geom
_atom_sites_solution_primary dual
_audit_creation_date 2021-09-13
_audit_creation_method
;
Olex2 1.3
(compiled 2020.11.12 svn.r5f609507 for OlexSys, GUI svn.r6272)
;
_audit_update_record
;
2021-10-13 deposited with the CCDC.	2022-03-04 downloaded from the CCDC.
;
_cell_angle_alpha 90
_cell_angle_beta 90
_cell_angle_gamma 90
_cell_formula_units_Z 4
_cell_length_a 11.9830(2)
_cell_length_b 13.0537(3)
_cell_length_c 16.2653(3)
_cell_measurement_reflns_used 7620
_cell_measurement_temperature 298.07(14)
_cell_measurement_theta_max 77.3460
_cell_measurement_theta_min 4.5640
_cell_volume 2544.26(9)
_computing_cell_refinement 'CrysAlisPro 1.171.41.113a (Rigaku OD, 2021)'
_computing_data_collection 'CrysAlisPro 1.171.41.113a (Rigaku OD, 2021)'
_computing_data_reduction 'CrysAlisPro 1.171.41.113a (Rigaku OD, 2021)'
_computing_molecular_graphics 'Olex2 1.3 (Dolomanov et al., 2009)'
_computing_publication_material 'Olex2 1.3 (Dolomanov et al., 2009)'
_computing_structure_refinement 'SHELXL 2018/3 (Sheldrick, 2015)'
_computing_structure_solution 'SHELXT  (Sheldrick, 2015)'
_diffrn_ambient_environment air
_diffrn_ambient_temperature 298.07(14)
_diffrn_detector 'Hybrid Pixel Array Detector'
_diffrn_detector_area_resol_mean 10.0000
_diffrn_detector_type HyPix
_diffrn_measured_fraction_theta_full 0.993
_diffrn_measured_fraction_theta_max 0.965
_diffrn_measurement_details
;
List of Runs (angles in degrees, time in seconds):

  # Type    Start    End  Width  t~exp~   \w     \q     \k     \f   Frames
#--------------------------------------------------------------------------
  1  \w     82.00 175.00   0.50    0.79    --  107.75  83.00  94.00  186
  2  \w    109.00 165.00   0.50    0.79    --  107.75  37.00   0.00  112
  3  \w    -22.00  11.00   0.50    0.20    --   47.57 -19.00 -90.00   66
  4  \w    -25.00   1.00   0.50    0.20    --   47.57 -19.00-150.00   52
  5  \w    -26.00  13.00   0.50    0.20    --   47.57 -19.00-120.00   78
  6  \w     -3.00  22.00   0.50    0.20    --   47.57 -19.00   0.00   50
  7  \w     38.00  63.00   0.50    0.79    --  107.75 -57.00  30.00   50
  8  \w     45.00  99.00   0.50    0.79    --  107.75 -77.00 120.00  108
  9  \w     35.00  63.00   0.50    0.79    --  107.75 -57.00 120.00   56
 10  \w     35.00  60.00   0.50    0.79    --  107.75 -57.00   0.00   50
 11  \w     36.00  99.00   0.50    0.79    --  107.75 -77.00-180.00  126
 12  \w     36.00 111.00   0.50    0.79    --  107.75-125.00  87.00  150
 13  \w     47.00  91.00   0.50    0.79    --  107.75 -99.00  90.00   88
 14  \w    -45.00  24.00   0.50    0.20    --  -47.57  39.00 -59.00  138
 15  \w    -16.00  16.00   0.50    0.20    --  -47.57  19.00 -90.00   64
 16  \w    -69.00 -32.00   0.50    0.79    -- -100.00  57.00 -60.00   74
 17  \w    -69.00 -44.00   0.50    0.79    -- -100.00  57.00 -30.00   50
 18  \w    -33.00 -27.00   0.50    0.79    -- -100.00  57.00  30.00   12
;
_diffrn_measurement_device 'four-circle diffractometer'
_diffrn_measurement_device_type 'ROD, Synergy Custom system, HyPix'
_diffrn_measurement_method '\w scans'
_diffrn_orient_matrix_type 'CrysAlisPro convention (1999,Acta A55,543-557)'
_diffrn_orient_matrix_UB_11 -0.0925014000
_diffrn_orient_matrix_UB_12 -0.0700906000
_diffrn_orient_matrix_UB_13 -0.0342284000
_diffrn_orient_matrix_UB_21 -0.0632375000
_diffrn_orient_matrix_UB_22 0.0946877000
_diffrn_orient_matrix_UB_23 -0.0319608000
_diffrn_orient_matrix_UB_31 0.0629906000
_diffrn_orient_matrix_UB_32 -0.0077208000
_diffrn_orient_matrix_UB_33 -0.0823059000
_diffrn_radiation_monochromator mirror
_diffrn_radiation_probe x-ray
_diffrn_radiation_type 'Cu K\a'
_diffrn_radiation_wavelength 1.54184
_diffrn_reflns_av_R_equivalents 0.0393
_diffrn_reflns_av_unetI/netI 0.0447
_diffrn_reflns_Laue_measured_fraction_full 0.993
_diffrn_reflns_Laue_measured_fraction_max 0.965
_diffrn_reflns_limit_h_max 14
_diffrn_reflns_limit_h_min -13
_diffrn_reflns_limit_k_max 15
_diffrn_reflns_limit_k_min -16
_diffrn_reflns_limit_l_max 17
_diffrn_reflns_limit_l_min -20
_diffrn_reflns_number 12576
_diffrn_reflns_point_group_measured_fraction_full 0.979
_diffrn_reflns_point_group_measured_fraction_max 0.930
_diffrn_reflns_theta_full 67.684
_diffrn_reflns_theta_max 77.584
_diffrn_reflns_theta_min 4.583
_diffrn_source 'Rotating-anode X-ray tube'
_diffrn_source_type 'Rigaku (Cu) X-ray Source'
_exptl_absorpt_coefficient_mu 1.359
_exptl_absorpt_correction_T_max 1.00000
_exptl_absorpt_correction_T_min 0.43642
_exptl_absorpt_correction_type multi-scan
_exptl_absorpt_process_details
;
CrysAlisPro 1.171.41.113a (Rigaku Oxford Diffraction, 2021)
Empirical absorption correction using spherical harmonics,
implemented in SCALE3 ABSPACK scaling algorithm.
;
_exptl_crystal_colour 'clear light colourless'
_exptl_crystal_colour_lustre clear
_exptl_crystal_colour_modifier light
_exptl_crystal_colour_primary colourless
_exptl_crystal_density_diffrn 1.273
_exptl_crystal_description block
_exptl_crystal_F_000 1024
_exptl_crystal_size_max 0.08
_exptl_crystal_size_mid 0.06
_exptl_crystal_size_min 0.05
_refine_diff_density_max 0.215
_refine_diff_density_min -0.211
_refine_diff_density_rms 0.030
_refine_ls_abs_structure_details
;
 Flack x determined using 1551 quotients [(I+)-(I-)]/[(I+)+(I-)]
 (Parsons, Flack and Wagner, Acta Cryst. B69 (2013) 249-259).
;
_refine_ls_abs_structure_Flack 0.014(10)
_refine_ls_extinction_method none
_refine_ls_goodness_of_fit_ref 1.042
_refine_ls_hydrogen_treatment constr
_refine_ls_matrix_type full
_refine_ls_number_parameters 325
_refine_ls_number_reflns 5047
_refine_ls_number_restraints 0
_refine_ls_restrained_S_all 1.042
_refine_ls_R_factor_all 0.0471
_refine_ls_R_factor_gt 0.0374
_refine_ls_shift/su_max 0.000
_refine_ls_shift/su_mean 0.000
_refine_ls_structure_factor_coef Fsqd
_refine_ls_weighting_details 'w=1/[\s^2^(Fo^2^)+(0.0599P)^2^] where P=(Fo^2^+2Fc^2^)/3'
_refine_ls_weighting_scheme calc
_refine_ls_wR_factor_gt 0.0964
_refine_ls_wR_factor_ref 0.1010
_reflns_Friedel_coverage 0.711
_reflns_Friedel_fraction_full 0.962
_reflns_Friedel_fraction_max 0.885
_reflns_number_gt 4304
_reflns_number_total 5047
_reflns_threshold_expression 'I > 2\s(I)'
_cod_data_source_file d2cc00457g2.cif
_cod_data_source_block yangkx_0910_auto
_cod_original_cell_volume 2544.27(8)
_cod_database_code 7129827
_shelx_shelxl_version_number 2018/3
_shelx_space_group_comment
;
The symmetry employed for this shelxl refinement is uniquely defined
by the following loop, which should always be used as a source of
symmetry information in preference to the above space-group names.
They are only intended as comments.
;
_shelx_estimated_absorpt_t_max 0.935
_shelx_estimated_absorpt_t_min 0.899
_reflns_odcompleteness_completeness 99.19
_reflns_odcompleteness_iscentric 1
_reflns_odcompleteness_theta 66.97
_olex2_refinement_description
;
1. Fixed Uiso
 At 1.2 times of:
  All C(H) groups, All C(H,H) groups
2.a Ternary CH refined with riding coordinates:
 C10(H10), C11(H11), C12(H12)
2.b Secondary CH2 refined with riding coordinates:
 C13(H13A,H13B)
2.c Aromatic/amide H refined with riding coordinates:
 C1(H1), C2(H2), C3(H3), C4(H4), C5(H5), C16(H16), C17(H17), C18(H18),
 C19(H19), C20(H20), C22(H22), C23(H23), C24(H24), C25(H25), C26(H26), C27(H27),
  C28(H28), C29(H29), C30(H30), C31(H31)
;
_olex2_submission_special_instructions 'No special instructions were received'
_oxdiff_exptl_absorpt_empirical_details
;
Empirical correction (ABSPACK) includes:
- Absorption correction using spherical harmonics
- Frame scaling
;
_oxdiff_exptl_absorpt_empirical_full_max 2.343
_oxdiff_exptl_absorpt_empirical_full_min 0.610

loop_
_space_group_symop_operation_xyz
'x, y, z'
'-x+1/2, -y, z+1/2'
'-x, y+1/2, -z+1/2'
'x+1/2, -y+1/2, -z'

loop_
_atom_site_label
_atom_site_type_symbol
_atom_site_fract_x
_atom_site_fract_y
_atom_site_fract_z
_atom_site_U_iso_or_equiv
_atom_site_adp_type
_atom_site_occupancy
_atom_site_site_symmetry_order
_atom_site_calc_flag
_atom_site_refinement_flags_posn
_atom_site_refinement_flags_adp
_atom_site_refinement_flags_occupancy
_atom_site_disorder_assembly
_atom_site_disorder_group
S1 S 0.36068(5) 0.51166(6) 0.38450(4) 0.05814(19) Uani 1 1 d . . . . .
O1 O 0.55597(15) 0.39323(15) 0.54532(11) 0.0569(4) Uani 1 1 d . . . . .
O2 O 0.6864(2) 0.2727(2) 0.70519(14) 0.0909(8) Uani 1 1 d . . . . .
N1 N 0.42598(16) 0.52512(18) 0.53476(12) 0.0523(5) Uani 1 1 d . . . . .
C1 C 0.2850(2) 0.6966(2) 0.57785(18) 0.0617(7) Uani 1 1 d . . . . .
H1 H 0.333961 0.671260 0.617306 0.074 Uiso 1 1 calc R U . . .
C2 C 0.2159(3) 0.7774(3) 0.5973(2) 0.0729(8) Uani 1 1 d . . . . .
H2 H 0.218042 0.805793 0.649761 0.087 Uiso 1 1 calc R U . . .
C3 C 0.1435(3) 0.8163(3) 0.5391(2) 0.0777(9) Uani 1 1 d . . . . .
H3 H 0.097212 0.871202 0.551977 0.093 Uiso 1 1 calc R U . . .
C4 C 0.1401(3) 0.7736(3) 0.4624(2) 0.0790(9) Uani 1 1 d . . . . .
H4 H 0.091269 0.799500 0.423174 0.095 Uiso 1 1 calc R U . . .
C5 C 0.2094(2) 0.6918(3) 0.44276(18) 0.0681(8) Uani 1 1 d . . . . .
H5 H 0.206438 0.663171 0.390453 0.082 Uiso 1 1 calc R U . . .
C6 C 0.28275(19) 0.6526(2) 0.50062(16) 0.0528(6) Uani 1 1 d . . . . .
C7 C 0.3572(2) 0.5665(2) 0.48195(14) 0.0525(6) Uani 1 1 d . . . . .
C8 C 0.48144(19) 0.4460(2) 0.49803(15) 0.0505(5) Uani 1 1 d . . . . .
C9 C 0.46067(19) 0.4269(2) 0.41803(16) 0.0515(6) Uani 1 1 d . . . . .
C10 C 0.51934(18) 0.3481(2) 0.36692(15) 0.0496(5) Uani 1 1 d . . . . .
H10 H 0.469626 0.289017 0.360445 0.060 Uiso 1 1 calc R U . . .
C11 C 0.62306(18) 0.3136(2) 0.41755(15) 0.0490(5) Uani 1 1 d . . . . .
H11 H 0.677764 0.369402 0.415851 0.059 Uiso 1 1 calc R U . . .
C12 C 0.58981(19) 0.2971(2) 0.50788(16) 0.0510(5) Uani 1 1 d . . . . .
H12 H 0.527133 0.248981 0.510135 0.061 Uiso 1 1 calc R U . . .
C13 C 0.6841(2) 0.2563(2) 0.56077(16) 0.0570(6) Uani 1 1 d . . . . .
H13A H 0.715719 0.196433 0.534219 0.068 Uiso 1 1 calc R U . . .
H13B H 0.742173 0.307889 0.564040 0.068 Uiso 1 1 calc R U . . .
C14 C 0.6491(2) 0.2277(2) 0.64644(16) 0.0591(6) Uani 1 1 d . . . . .
C15 C 0.5685(2) 0.1413(2) 0.65899(16) 0.0578(6) Uani 1 1 d . . . . .
C16 C 0.5140(2) 0.1340(3) 0.73409(18) 0.0705(8) Uani 1 1 d . . . . .
H16 H 0.526454 0.183464 0.774216 0.085 Uiso 1 1 calc R U . . .
C17 C 0.4419(3) 0.0545(4) 0.7498(2) 0.0902(12) Uani 1 1 d . . . . .
H17 H 0.405067 0.050838 0.800063 0.108 Uiso 1 1 calc R U . . .
C18 C 0.4243(3) -0.0190(4) 0.6915(3) 0.0929(12) Uani 1 1 d . . . . .
H18 H 0.376066 -0.073115 0.702434 0.111 Uiso 1 1 calc R U . . .
C19 C 0.4777(3) -0.0136(3) 0.6163(3) 0.0867(10) Uani 1 1 d . . . . .
H19 H 0.465327 -0.063742 0.576714 0.104 Uiso 1 1 calc R U . . .
C20 C 0.5501(3) 0.0673(3) 0.6001(2) 0.0687(7) Uani 1 1 d . . . . .
H20 H 0.586048 0.071411 0.549493 0.082 Uiso 1 1 calc R U . . .
C21 C 0.67660(19) 0.2203(2) 0.37999(15) 0.0503(5) Uani 1 1 d . . . . .
C22 C 0.6198(2) 0.1290(2) 0.37269(17) 0.0598(6) Uani 1 1 d . . . . .
H22 H 0.547022 0.124057 0.392184 0.072 Uiso 1 1 calc R U . . .
C23 C 0.6695(3) 0.0445(3) 0.33676(19) 0.0694(8) Uani 1 1 d . . . . .
H23 H 0.630500 -0.016857 0.332423 0.083 Uiso 1 1 calc R U . . .
C24 C 0.7771(3) 0.0516(3) 0.30744(19) 0.0766(9) Uani 1 1 d . . . . .
H24 H 0.810611 -0.004766 0.282666 0.092 Uiso 1 1 calc R U . . .
C25 C 0.8341(3) 0.1413(3) 0.3148(2) 0.0764(9) Uani 1 1 d . . . . .
H25 H 0.907025 0.145631 0.295503 0.092 Uiso 1 1 calc R U . . .
C26 C 0.7851(2) 0.2260(3) 0.35061(18) 0.0636(7) Uani 1 1 d . . . . .
H26 H 0.824914 0.286916 0.355046 0.076 Uiso 1 1 calc R U . . .
C27 C 0.5377(3) 0.3227(3) 0.21395(18) 0.0685(8) Uani 1 1 d . . . . .
H27 H 0.500812 0.260426 0.219634 0.082 Uiso 1 1 calc R U . . .
C28 C 0.5754(3) 0.3534(4) 0.1375(2) 0.0882(11) Uani 1 1 d . . . . .
H28 H 0.563646 0.311412 0.092064 0.106 Uiso 1 1 calc R U . . .
C29 C 0.6298(3) 0.4451(4) 0.12782(19) 0.0860(11) Uani 1 1 d . . . . .
H29 H 0.655005 0.465190 0.076207 0.103 Uiso 1 1 calc R U . . .
C30 C 0.6467(3) 0.5064(3) 0.19450(18) 0.0764(9) Uani 1 1 d . . . . .
H30 H 0.683650 0.568588 0.188354 0.092 Uiso 1 1 calc R U . . .
C31 C 0.6092(2) 0.4767(3) 0.27103(17) 0.0630(7) Uani 1 1 d . . . . .
H31 H 0.620652 0.519449 0.315987 0.076 Uiso 1 1 calc R U . . .
C32 C 0.55471(19) 0.3841(2) 0.28192(16) 0.0526(6) Uani 1 1 d . . . . .

loop_
_atom_site_aniso_label
_atom_site_aniso_U_11
_atom_site_aniso_U_22
_atom_site_aniso_U_33
_atom_site_aniso_U_23
_atom_site_aniso_U_13
_atom_site_aniso_U_12
S1 0.0582(3) 0.0711(4) 0.0451(3) -0.0033(3) -0.0056(2) 0.0108(3)
O1 0.0658(10) 0.0606(12) 0.0443(8) -0.0019(8) -0.0064(7) 0.0140(8)
O2 0.1207(19) 0.0930(19) 0.0589(13) -0.0055(13) -0.0164(12) -0.0203(16)
N1 0.0549(10) 0.0570(13) 0.0449(10) 0.0005(10) -0.0010(8) 0.0049(9)
C1 0.0645(14) 0.0615(17) 0.0593(15) -0.0017(14) -0.0101(12) 0.0093(12)
C2 0.0808(17) 0.070(2) 0.0683(18) -0.0164(16) -0.0091(15) 0.0157(15)
C3 0.0794(17) 0.073(2) 0.080(2) -0.0102(17) -0.0093(17) 0.0234(17)
C4 0.0797(17) 0.085(2) 0.0725(19) 0.0066(18) -0.0147(16) 0.0247(18)
C5 0.0767(16) 0.078(2) 0.0497(15) -0.0055(14) -0.0080(12) 0.0149(15)
C6 0.0511(11) 0.0552(15) 0.0520(13) 0.0030(12) 0.0022(10) 0.0007(10)
C7 0.0522(11) 0.0594(15) 0.0459(12) 0.0018(11) 0.0013(10) 0.0007(11)
C8 0.0524(11) 0.0555(14) 0.0438(12) 0.0034(11) 0.0002(9) 0.0026(10)
C9 0.0494(11) 0.0579(15) 0.0472(12) 0.0008(11) -0.0012(9) 0.0013(10)
C10 0.0506(11) 0.0529(14) 0.0454(13) -0.0032(11) -0.0008(9) -0.0021(10)
C11 0.0498(11) 0.0498(13) 0.0474(12) 0.0006(10) 0.0014(9) -0.0055(9)
C12 0.0512(11) 0.0504(14) 0.0515(13) 0.0015(12) -0.0006(10) 0.0015(10)
C13 0.0529(12) 0.0610(17) 0.0572(14) -0.0022(13) -0.0048(10) 0.0027(11)
C14 0.0652(14) 0.0629(17) 0.0491(13) 0.0000(13) -0.0097(11) 0.0082(13)
C15 0.0573(13) 0.0646(18) 0.0516(14) 0.0106(13) -0.0083(11) 0.0132(11)
C16 0.0647(15) 0.094(3) 0.0528(16) 0.0095(15) -0.0055(12) 0.0126(15)
C17 0.0694(18) 0.127(4) 0.075(2) 0.031(2) 0.0016(15) -0.002(2)
C18 0.079(2) 0.096(3) 0.104(3) 0.035(3) -0.0043(19) -0.012(2)
C19 0.096(2) 0.067(2) 0.096(3) 0.006(2) -0.015(2) -0.0079(17)
C20 0.0808(17) 0.0595(18) 0.0657(17) 0.0053(15) 0.0002(14) 0.0038(14)
C21 0.0536(11) 0.0532(14) 0.0441(12) -0.0005(11) -0.0009(10) 0.0031(10)
C22 0.0611(13) 0.0588(16) 0.0594(15) -0.0066(13) -0.0003(11) -0.0014(11)
C23 0.0840(18) 0.0593(18) 0.0650(17) -0.0133(14) -0.0136(14) 0.0067(14)
C24 0.088(2) 0.081(2) 0.0613(17) -0.0176(16) -0.0058(15) 0.0307(18)
C25 0.0656(16) 0.090(3) 0.0740(19) -0.0096(18) 0.0087(14) 0.0177(16)
C26 0.0550(13) 0.0709(19) 0.0650(16) -0.0004(15) 0.0066(12) 0.0005(12)
C27 0.0817(17) 0.071(2) 0.0531(16) -0.0102(15) -0.0025(13) 0.0059(14)
C28 0.112(3) 0.104(3) 0.0486(16) -0.0209(18) 0.0038(17) 0.017(2)
C29 0.088(2) 0.119(3) 0.0508(17) 0.0146(19) 0.0125(15) 0.015(2)
C30 0.0724(16) 0.096(3) 0.0611(16) 0.0146(17) 0.0007(13) -0.0075(17)
C31 0.0692(15) 0.070(2) 0.0502(13) 0.0009(14) -0.0023(11) -0.0071(13)
C32 0.0511(11) 0.0617(17) 0.0449(13) -0.0024(11) -0.0028(10) 0.0059(10)

loop_
_atom_type_symbol
_atom_type_description
_atom_type_scat_dispersion_real
_atom_type_scat_dispersion_imag
_atom_type_scat_source
C C 0.0181 0.0091 'International Tables Vol C Tables 4.2.6.8 and 6.1.1.4'
H H 0.0000 0.0000 'International Tables Vol C Tables 4.2.6.8 and 6.1.1.4'
N N 0.0311 0.0180 'International Tables Vol C Tables 4.2.6.8 and 6.1.1.4'
O O 0.0492 0.0322 'International Tables Vol C Tables 4.2.6.8 and 6.1.1.4'
S S 0.3331 0.5567 'International Tables Vol C Tables 4.2.6.8 and 6.1.1.4'

loop_
_geom_angle_atom_site_label_1
_geom_angle_atom_site_label_2
_geom_angle_atom_site_label_3
_geom_angle
_geom_angle_site_symmetry_1
_geom_angle_site_symmetry_3
_geom_angle_publ_flag
C9 S1 C7 89.57(13) . . ?
C8 O1 C12 112.48(19) . . ?
C7 N1 C8 109.4(2) . . ?
C2 C1 H1 119.5 . . ?
C2 C1 C6 121.0(3) . . ?
C6 C1 H1 119.5 . . ?
C1 C2 H2 120.0 . . ?
C1 C2 C3 120.1(3) . . ?
C3 C2 H2 120.0 . . ?
C2 C3 H3 120.2 . . ?
C4 C3 C2 119.6(3) . . ?
C4 C3 H3 120.2 . . ?
C3 C4 H4 119.8 . . ?
C3 C4 C5 120.4(3) . . ?
C5 C4 H4 119.8 . . ?
C4 C5 H5 119.8 . . ?
C6 C5 C4 120.4(3) . . ?
C6 C5 H5 119.8 . . ?
C1 C6 C5 118.5(3) . . ?
C1 C6 C7 119.6(2) . . ?
C5 C6 C7 121.9(2) . . ?
N1 C7 S1 114.4(2) . . ?
N1 C7 C6 124.3(2) . . ?
C6 C7 S1 121.23(18) . . ?
O1 C8 N1 117.0(2) . . ?
C9 C8 O1 124.8(2) . . ?
C9 C8 N1 118.2(2) . . ?
C8 C9 S1 108.4(2) . . ?
C8 C9 C10 125.2(2) . . ?
C10 C9 S1 126.37(19) . . ?
C9 C10 H10 108.3 . . ?
C9 C10 C11 106.2(2) . . ?
C9 C10 C32 115.0(2) . . ?
C11 C10 H10 108.3 . . ?
C32 C10 H10 108.3 . . ?
C32 C10 C11 110.34(18) . . ?
C10 C11 H11 107.7 . . ?
C12 C11 C10 109.81(18) . . ?
C12 C11 H11 107.7 . . ?
C21 C11 C10 111.03(19) . . ?
C21 C11 H11 107.7 . . ?
C21 C11 C12 112.6(2) . . ?
O1 C12 C11 110.6(2) . . ?
O1 C12 H12 108.9 . . ?
O1 C12 C13 105.9(2) . . ?
C11 C12 H12 108.9 . . ?
C13 C12 C11 113.5(2) . . ?
C13 C12 H12 108.9 . . ?
C12 C13 H13A 108.8 . . ?
C12 C13 H13B 108.8 . . ?
H13A C13 H13B 107.7 . . ?
C14 C13 C12 113.9(2) . . ?
C14 C13 H13A 108.8 . . ?
C14 C13 H13B 108.8 . . ?
O2 C14 C13 120.7(3) . . ?
O2 C14 C15 119.8(3) . . ?
C15 C14 C13 119.5(2) . . ?
C16 C15 C14 118.3(3) . . ?
C20 C15 C14 122.4(3) . . ?
C20 C15 C16 119.2(3) . . ?
C15 C16 H16 119.6 . . ?
C17 C16 C15 120.8(4) . . ?
C17 C16 H16 119.6 . . ?
C16 C17 H17 120.1 . . ?
C18 C17 C16 119.9(3) . . ?
C18 C17 H17 120.1 . . ?
C17 C18 H18 119.8 . . ?
C17 C18 C19 120.5(4) . . ?
C19 C18 H18 119.8 . . ?
C18 C19 H19 120.2 . . ?
C18 C19 C20 119.7(4) . . ?
C20 C19 H19 120.2 . . ?
C15 C20 C19 120.0(3) . . ?
C15 C20 H20 120.0 . . ?
C19 C20 H20 120.0 . . ?
C22 C21 C11 121.6(2) . . ?
C22 C21 C26 118.6(3) . . ?
C26 C21 C11 119.7(2) . . ?
C21 C22 H22 119.6 . . ?
C21 C22 C23 120.9(3) . . ?
C23 C22 H22 119.6 . . ?
C22 C23 H23 120.1 . . ?
C24 C23 C22 119.7(3) . . ?
C24 C23 H23 120.1 . . ?
C23 C24 H24 120.1 . . ?
C25 C24 C23 119.8(3) . . ?
C25 C24 H24 120.1 . . ?
C24 C25 H25 119.6 . . ?
C24 C25 C26 120.8(3) . . ?
C26 C25 H25 119.6 . . ?
C21 C26 H26 120.0 . . ?
C25 C26 C21 120.1(3) . . ?
C25 C26 H26 120.0 . . ?
C28 C27 H27 119.9 . . ?
C32 C27 H27 119.9 . . ?
C32 C27 C28 120.3(4) . . ?
C27 C28 H28 119.6 . . ?
C29 C28 C27 120.7(3) . . ?
C29 C28 H28 119.6 . . ?
C28 C29 H29 120.3 . . ?
C30 C29 C28 119.5(3) . . ?
C30 C29 H29 120.3 . . ?
C29 C30 H30 119.8 . . ?
C29 C30 C31 120.3(4) . . ?
C31 C30 H30 119.8 . . ?
C30 C31 H31 119.5 . . ?
C30 C31 C32 121.0(3) . . ?
C32 C31 H31 119.5 . . ?
C27 C32 C10 120.5(3) . . ?
C27 C32 C31 118.3(3) . . ?
C31 C32 C10 121.1(2) . . ?

loop_
_geom_bond_atom_site_label_1
_geom_bond_atom_site_label_2
_geom_bond_distance
_geom_bond_site_symmetry_2
_geom_bond_publ_flag
S1 C7 1.740(3) . ?
S1 C9 1.720(3) . ?
O1 C8 1.365(3) . ?
O1 C12 1.452(3) . ?
O2 C14 1.207(4) . ?
N1 C7 1.307(3) . ?
N1 C8 1.366(3) . ?
C1 H1 0.9300 . ?
C1 C2 1.378(4) . ?
C1 C6 1.381(4) . ?
C2 H2 0.9300 . ?
C2 C3 1.382(5) . ?
C3 H3 0.9300 . ?
C3 C4 1.366(5) . ?
C4 H4 0.9300 . ?
C4 C5 1.390(5) . ?
C5 H5 0.9300 . ?
C5 C6 1.386(4) . ?
C6 C7 1.467(4) . ?
C8 C9 1.348(4) . ?
C9 C10 1.498(4) . ?
C10 H10 0.9800 . ?
C10 C11 1.557(3) . ?
C10 C32 1.521(4) . ?
C11 H11 0.9800 . ?
C11 C12 1.537(4) . ?
C11 C21 1.506(4) . ?
C12 H12 0.9800 . ?
C12 C13 1.517(3) . ?
C13 H13A 0.9700 . ?
C13 H13B 0.9700 . ?
C13 C14 1.502(4) . ?
C14 C15 1.499(4) . ?
C15 C16 1.389(4) . ?
C15 C20 1.379(5) . ?
C16 H16 0.9300 . ?
C16 C17 1.374(6) . ?
C17 H17 0.9300 . ?
C17 C18 1.366(7) . ?
C18 H18 0.9300 . ?
C18 C19 1.382(6) . ?
C19 H19 0.9300 . ?
C19 C20 1.392(5) . ?
C20 H20 0.9300 . ?
C21 C22 1.378(4) . ?
C21 C26 1.388(4) . ?
C22 H22 0.9300 . ?
C22 C23 1.383(4) . ?
C23 H23 0.9300 . ?
C23 C24 1.377(5) . ?
C24 H24 0.9300 . ?
C24 C25 1.362(5) . ?
C25 H25 0.9300 . ?
C25 C26 1.380(5) . ?
C26 H26 0.9300 . ?
C27 H27 0.9300 . ?
C27 C28 1.383(5) . ?
C27 C32 1.380(4) . ?
C28 H28 0.9300 . ?
C28 C29 1.372(6) . ?
C29 H29 0.9300 . ?
C29 C30 1.363(6) . ?
C30 H30 0.9300 . ?
C30 C31 1.379(4) . ?
C31 H31 0.9300 . ?
C31 C32 1.385(4) . ?

loop_
_geom_torsion_atom_site_label_1
_geom_torsion_atom_site_label_2
_geom_torsion_atom_site_label_3
_geom_torsion_atom_site_label_4
_geom_torsion
_geom_torsion_site_symmetry_1
_geom_torsion_site_symmetry_2
_geom_torsion_site_symmetry_3
_geom_torsion_site_symmetry_4
_geom_torsion_publ_flag
S1 C9 C10 C11 164.18(19) . . . . ?
S1 C9 C10 C32 41.8(3) . . . . ?
O1 C8 C9 S1 179.7(2) . . . . ?
O1 C8 C9 C10 -2.9(4) . . . . ?
O1 C12 C13 C14 65.6(3) . . . . ?
O2 C14 C15 C16 18.5(4) . . . . ?
O2 C14 C15 C20 -159.0(3) . . . . ?
N1 C8 C9 S1 -1.7(3) . . . . ?
N1 C8 C9 C10 175.7(2) . . . . ?
C1 C2 C3 C4 0.5(6) . . . . ?
C1 C6 C7 S1 -177.7(2) . . . . ?
C1 C6 C7 N1 1.7(4) . . . . ?
C2 C1 C6 C5 0.2(5) . . . . ?
C2 C1 C6 C7 -179.8(3) . . . . ?
C2 C3 C4 C5 -0.2(6) . . . . ?
C3 C4 C5 C6 -0.1(6) . . . . ?
C4 C5 C6 C1 0.2(5) . . . . ?
C4 C5 C6 C7 -179.9(3) . . . . ?
C5 C6 C7 S1 2.3(4) . . . . ?
C5 C6 C7 N1 -178.3(3) . . . . ?
C6 C1 C2 C3 -0.5(5) . . . . ?
C7 S1 C9 C8 0.6(2) . . . . ?
C7 S1 C9 C10 -176.8(2) . . . . ?
C7 N1 C8 O1 -179.1(2) . . . . ?
C7 N1 C8 C9 2.1(3) . . . . ?
C8 O1 C12 C11 48.4(3) . . . . ?
C8 O1 C12 C13 171.7(2) . . . . ?
C8 N1 C7 S1 -1.5(3) . . . . ?
C8 N1 C7 C6 179.1(2) . . . . ?
C8 C9 C10 C11 -12.8(3) . . . . ?
C8 C9 C10 C32 -135.2(3) . . . . ?
C9 S1 C7 N1 0.5(2) . . . . ?
C9 S1 C7 C6 180.0(2) . . . . ?
C9 C10 C11 C12 44.0(3) . . . . ?
C9 C10 C11 C21 169.2(2) . . . . ?
C9 C10 C32 C27 -135.7(3) . . . . ?
C9 C10 C32 C31 47.3(3) . . . . ?
C10 C11 C12 O1 -65.2(2) . . . . ?
C10 C11 C12 C13 176.0(2) . . . . ?
C10 C11 C21 C22 -61.6(3) . . . . ?
C10 C11 C21 C26 117.4(2) . . . . ?
C11 C10 C32 C27 104.1(3) . . . . ?
C11 C10 C32 C31 -72.9(3) . . . . ?
C11 C12 C13 C14 -172.9(2) . . . . ?
C11 C21 C22 C23 178.9(2) . . . . ?
C11 C21 C26 C25 -178.9(3) . . . . ?
C12 O1 C8 N1 166.0(2) . . . . ?
C12 O1 C8 C9 -15.4(3) . . . . ?
C12 C11 C21 C22 62.0(3) . . . . ?
C12 C11 C21 C26 -119.0(3) . . . . ?
C12 C13 C14 O2 -116.2(3) . . . . ?
C12 C13 C14 C15 64.8(3) . . . . ?
C13 C14 C15 C16 -162.5(2) . . . . ?
C13 C14 C15 C20 20.0(4) . . . . ?
C14 C15 C16 C17 -178.0(3) . . . . ?
C14 C15 C20 C19 177.4(3) . . . . ?
C15 C16 C17 C18 0.8(5) . . . . ?
C16 C15 C20 C19 -0.1(4) . . . . ?
C16 C17 C18 C19 -0.7(6) . . . . ?
C17 C18 C19 C20 0.2(6) . . . . ?
C18 C19 C20 C15 0.2(5) . . . . ?
C20 C15 C16 C17 -0.4(4) . . . . ?
C21 C11 C12 O1 170.54(18) . . . . ?
C21 C11 C12 C13 51.7(3) . . . . ?
C21 C22 C23 C24 -0.3(4) . . . . ?
C22 C21 C26 C25 0.1(4) . . . . ?
C22 C23 C24 C25 0.7(5) . . . . ?
C23 C24 C25 C26 -0.7(5) . . . . ?
C24 C25 C26 C21 0.3(5) . . . . ?
C26 C21 C22 C23 -0.1(4) . . . . ?
C27 C28 C29 C30 -0.1(6) . . . . ?
C28 C27 C32 C10 -176.6(3) . . . . ?
C28 C27 C32 C31 0.5(4) . . . . ?
C28 C29 C30 C31 -0.1(5) . . . . ?
C29 C30 C31 C32 0.5(5) . . . . ?
C30 C31 C32 C10 176.3(3) . . . . ?
C30 C31 C32 C27 -0.7(4) . . . . ?
C32 C10 C11 C12 169.3(2) . . . . ?
C32 C10 C11 C21 -65.5(3) . . . . ?
C32 C27 C28 C29 -0.1(5) . . . . ?
